data_7154576
loop_
_publ_author_name
'Barrett, Matthew J.'
'Davies, Paul W.'
'Grainger, Richard S.'

_publ_section_title
;
 Regioselective functionalisation of dibenzothiophenes through
 gold-catalysed intermolecular alkyne oxyarylation.
;
_journal_issue 32
_journal_name_full 'Organic &amp; biomolecular chemistry'
_journal_page_first 8676
_journal_page_last 8686
_journal_paper_doi 10.1039/c5ob01241d
_journal_volume 13
_journal_year 2015
_chemical_formula_moiety 'C22 H20 O4 S'
_chemical_formula_sum 'C22 H20 O4 S'
_chemical_formula_weight 380.44
_space_group_crystal_system triclinic
_space_group_IT_number 2
_space_group_name_Hall '-P 1'
_space_group_name_H-M_alt 'P -1'
_symmetry_space_group_name_Hall '-P 1'
_symmetry_space_group_name_H-M 'P -1'
_atom_sites_solution_hydrogens geom
_atom_sites_solution_primary direct
_audit_creation_date 2015-06-05
_audit_creation_method
;
Olex2 1.2
(compiled 2015.01.26 svn.r3150 for OlexSys, GUI svn.r4998)
;
_audit_update_record
;
2015-06-05 deposited with the CCDC.
2015-07-07 downloaded from the CCDC.
;
_cell_angle_alpha 75.079(5)
_cell_angle_beta 73.655(4)
_cell_angle_gamma 75.040(5)
_cell_formula_units_Z 2
_cell_length_a 9.0122(4)
_cell_length_b 10.2941(6)
_cell_length_c 10.6266(6)
_cell_measurement_reflns_used 4308
_cell_measurement_temperature 100.00(10)
_cell_measurement_theta_max 74.0910
_cell_measurement_theta_min 4.3970
_cell_volume 895.60(9)
_computing_cell_refinement
;
CrysAlisPro, Agilent Technologies,
Version 1.171.36.28 (release 01-02-2013 CrysAlis171 .NET)
(compiled Feb  1 2013,16:14:44)
;
_computing_data_collection
;
CrysAlisPro, Agilent Technologies,
Version 1.171.36.28 (release 01-02-2013 CrysAlis171 .NET)
(compiled Feb  1 2013,16:14:44)
;
_computing_data_reduction
;
CrysAlisPro, Agilent Technologies,
Version 1.171.36.28 (release 01-02-2013 CrysAlis171 .NET)
(compiled Feb  1 2013,16:14:44)
;
_computing_molecular_graphics 'Olex2 (Dolomanov et al., 2009)'
_computing_publication_material 'Olex2 (Dolomanov et al., 2009)'
_computing_structure_refinement 'ShelXL (Sheldrick, 2008)'
_computing_structure_solution 'ShelXS (Sheldrick, 2008)'
_diffrn_ambient_temperature 100.00(10)
_diffrn_detector_area_resol_mean 5.1768
_diffrn_measured_fraction_theta_full 0.977
_diffrn_measured_fraction_theta_max 0.975
_diffrn_measurement_details
;
  1 omega  -63.00   28.00   1.0000    1.0000
omega____ theta____ kappa____ phi______ frames
    -      -42.5607   57.0000    0.0000 91

  2 omega  -95.00   -3.00   1.0000    1.0000
omega____ theta____ kappa____ phi______ frames
    -      -42.5607  125.0000   60.0000 92

  3 omega -115.00  -19.00   1.0000    1.0000
omega____ theta____ kappa____ phi______ frames
    -      -43.5000  -45.0000 -150.0000 96

  4 omega   35.00  120.00   1.0000    1.0000
omega____ theta____ kappa____ phi______ frames
    -      106.6257 -125.0000  -30.0000 85

  5 omega   26.00  109.00   1.0000    1.0000
omega____ theta____ kappa____ phi______ frames
    -      106.6257  -94.0000   30.0000 83

  6 omega   46.00   90.00   1.0000    1.0000
omega____ theta____ kappa____ phi______ frames
    -      106.6257  -30.0000 -180.0000 44

  7 omega   36.00  151.00   1.0000    1.0000
omega____ theta____ kappa____ phi______ frames
    -      106.6257  -15.0000   30.0000 115

  8 omega   43.00   80.00   1.0000    1.0000
omega____ theta____ kappa____ phi______ frames
    -      106.6257  -45.0000   30.0000 37

  9 omega   36.00   99.00   1.0000    1.0000
omega____ theta____ kappa____ phi______ frames
    -      106.6257  -45.0000  -90.0000 63

 10 omega   88.00  176.00   1.0000    1.0000
omega____ theta____ kappa____ phi______ frames
    -      106.6257   45.0000 -150.0000 88

 11 omega   42.00  138.00   1.0000    1.0000
omega____ theta____ kappa____ phi______ frames
    -      106.6257  -77.0000  120.0000 96
;
_diffrn_measurement_device_type 'SuperNova, Dual, Cu at zero, Atlas'
_diffrn_measurement_method '\w scans'
_diffrn_orient_matrix_UB_11 0.0415374000
_diffrn_orient_matrix_UB_12 0.0407873000
_diffrn_orient_matrix_UB_13 -0.1538776000
_diffrn_orient_matrix_UB_21 0.0359370000
_diffrn_orient_matrix_UB_22 0.1352104000
_diffrn_orient_matrix_UB_23 0.0092792000
_diffrn_orient_matrix_UB_31 0.1733308000
_diffrn_orient_matrix_UB_32 -0.0710165000
_diffrn_orient_matrix_UB_33 -0.0022882000
_diffrn_radiation_monochromator mirror
_diffrn_radiation_type CuK\a
_diffrn_radiation_wavelength 1.54184
_diffrn_reflns_av_R_equivalents 0.0141
_diffrn_reflns_av_unetI/netI 0.0201
_diffrn_reflns_laue_measured_fraction_full 0.977
_diffrn_reflns_laue_measured_fraction_max 0.975
_diffrn_reflns_limit_h_max 10
_diffrn_reflns_limit_h_min -6
_diffrn_reflns_limit_k_max 12
_diffrn_reflns_limit_k_min -12
_diffrn_reflns_limit_l_max 12
_diffrn_reflns_limit_l_min -12
_diffrn_reflns_number 4979
_diffrn_reflns_point_group_measured_fraction_full 0.977
_diffrn_reflns_point_group_measured_fraction_max 0.975
_diffrn_reflns_theta_full 67.684
_diffrn_reflns_theta_max 68.239
_diffrn_reflns_theta_min 4.425
_diffrn_source 'SuperNova (Cu) X-ray Source'
_exptl_absorpt_coefficient_mu 1.826
_exptl_absorpt_correction_T_max 1.00000
_exptl_absorpt_correction_T_min 0.91535
_exptl_absorpt_correction_type multi-scan
_exptl_absorpt_process_details
;
CrysAlisPro, Agilent Technologies,
Version 1.171.36.28 (release 01-02-2013 CrysAlis171 .NET)
(compiled Feb  1 2013,16:14:44)
Empirical absorption correction using spherical harmonics,
 implemented in SCALE3 ABSPACK scaling algorithm.
;
_exptl_crystal_colour colourless
_exptl_crystal_colour_primary colourless
_exptl_crystal_density_diffrn 1.411
_exptl_crystal_description block
_exptl_crystal_F_000 400
_exptl_crystal_size_max 0.25
_exptl_crystal_size_mid 0.16
_exptl_crystal_size_min 0.14
_refine_diff_density_max 0.288
_refine_diff_density_min -0.238
_refine_diff_density_rms 0.040
_refine_ls_extinction_method none
_refine_ls_goodness_of_fit_ref 1.046
_refine_ls_hydrogen_treatment constr
_refine_ls_matrix_type full
_refine_ls_number_parameters 244
_refine_ls_number_reflns 3193
_refine_ls_number_restraints 0
_refine_ls_restrained_S_all 1.046
_refine_ls_R_factor_all 0.0309
_refine_ls_R_factor_gt 0.0290
_refine_ls_shift/su_max 0.000
_refine_ls_shift/su_mean 0.000
_refine_ls_structure_factor_coef Fsqd
_refine_ls_weighting_details 'w=1/[\s^2^(Fo^2^)+(0.0322P)^2^+0.4861P] where P=(Fo^2^+2Fc^2^)/3'
_refine_ls_weighting_scheme calc
_refine_ls_wR_factor_gt 0.0722
_refine_ls_wR_factor_ref 0.0733
_reflns_Friedel_coverage 0.000
_reflns_number_gt 3020
_reflns_number_total 3193
_reflns_threshold_expression 'I > 2\s(I)'
_cod_data_source_file c5ob01241d2.cif
_cod_data_source_block 17a
_cod_depositor_comments 'Adding full bibliography for 7154576.cif.'
_cod_database_code 7154576
_shelxl_version_number 2014/6
_chemical_oxdiff_formula 'C22 H20 O4 S'
_shelx_space_group_comment
;
The symmetry employed for this shelxl refinement is uniquely defined
by the following loop, which should always be used as a source of
symmetry information in preference to the above space-group names.
They are only intended as comments.
;
_shelx_estimated_absorpt_t_max 0.784
_shelx_estimated_absorpt_t_min 0.658
_reflns_odcompleteness_completeness 97.78
_reflns_odcompleteness_iscentric 1
_reflns_odcompleteness_theta 66.97
_olex2_refinement_description
;
1. Fixed Uiso
 At 1.2 times of:
  All C(H) groups, All C(H,H) groups
2.a Secondary CH2 refined with riding coordinates:
 C13(H13A,H13B), C15(H15A,H15B), C16(H16A,H16B), C19(H19A,H19B), C20(H20A,
 H20B), C22(H22A,H22B)
2.b Aromatic/amide H refined with riding coordinates:
 C3(H3), C4(H4), C5(H5), C8(H8), C9(H9), C10(H10), C17(H17), C18(H18)
;
_olex2_submission_special_instructions 'No special instructions were received'

loop_
_space_group_symop_operation_xyz
'x, y, z'
'-x, -y, -z'

loop_
_atom_site_label
_atom_site_type_symbol
_atom_site_fract_x
_atom_site_fract_y
_atom_site_fract_z
_atom_site_U_iso_or_equiv
_atom_site_adp_type
_atom_site_occupancy
_atom_site_site_symmetry_order
_atom_site_calc_flag
_atom_site_refinement_flags_posn
C1 C 0.20594(15) 0.35298(13) -0.11430(13) 0.0125(3) Uani 1 1 d .
C2 C 0.25730(15) 0.35624(13) -0.25180(13) 0.0134(3) Uani 1 1 d .
C3 C 0.35898(16) 0.44437(14) -0.32511(14) 0.0161(3) Uani 1 1 d .
H3 H 0.3958 0.4491 -0.4189 0.019 Uiso 1 1 calc R
C4 C 0.40864(16) 0.52625(14) -0.26477(14) 0.0169(3) Uani 1 1 d .
H4 H 0.4783 0.5853 -0.3177 0.020 Uiso 1 1 calc R
C5 C 0.35681(16) 0.52162(13) -0.12836(14) 0.0149(3) Uani 1 1 d .
H5 H 0.3910 0.5769 -0.0874 0.018 Uiso 1 1 calc R
C6 C 0.25361(15) 0.43472(13) -0.05146(13) 0.0128(3) Uani 1 1 d .
C7 C 0.18282(15) 0.41536(13) 0.09116(13) 0.0134(3) Uani 1 1 d .
C8 C 0.20304(16) 0.47628(13) 0.18668(14) 0.0153(3) Uani 1 1 d .
H8 H 0.2702 0.5407 0.1612 0.018 Uiso 1 1 calc R
C9 C 0.12419(17) 0.44187(14) 0.31878(14) 0.0171(3) Uani 1 1 d .
H9 H 0.1380 0.4827 0.3842 0.021 Uiso 1 1 calc R
C10 C 0.02451(16) 0.34766(14) 0.35710(13) 0.0164(3) Uani 1 1 d .
H10 H -0.0289 0.3261 0.4483 0.020 Uiso 1 1 calc R
C11 C 0.00181(15) 0.28491(13) 0.26481(13) 0.0138(3) Uani 1 1 d .
C12 C 0.08228(15) 0.32062(13) 0.13141(13) 0.0130(3) Uani 1 1 d .
C13 C -0.09785(16) 0.17684(14) 0.30837(13) 0.0152(3) Uani 1 1 d .
H13A H -0.1497 0.1830 0.2357 0.018 Uiso 1 1 calc R
H13B H -0.1820 0.1977 0.3876 0.018 Uiso 1 1 calc R
C14 C -0.00857(16) 0.02980(13) 0.34319(12) 0.0134(3) Uani 1 1 d .
C15 C 0.17015(16) 0.00562(13) 0.30819(13) 0.0148(3) Uani 1 1 d .
H15A H 0.2073 0.0334 0.2101 0.018 Uiso 1 1 calc R
H15B H 0.2036 0.0647 0.3509 0.018 Uiso 1 1 calc R
C16 C 0.25410(16) -0.21848(14) 0.25850(13) 0.0165(3) Uani 1 1 d .
H16A H 0.1475 -0.2122 0.2461 0.020 Uiso 1 1 calc R
H16B H 0.2940 -0.3150 0.2984 0.020 Uiso 1 1 calc R
C17 C 0.36125(16) -0.17951(13) 0.12465(14) 0.0166(3) Uani 1 1 d .
H17 H 0.4679 -0.1802 0.1212 0.020 Uiso 1 1 calc R
C18 C 0.31414(16) -0.14421(14) 0.01100(14) 0.0175(3) Uani 1 1 d .
H18 H 0.2064 -0.1413 0.0163 0.021 Uiso 1 1 calc R
C19 C 0.41739(17) -0.10867(14) -0.12471(14) 0.0183(3) Uani 1 1 d .
H19A H 0.5204 -0.0984 -0.1168 0.022 Uiso 1 1 calc R
H19B H 0.4363 -0.1823 -0.1750 0.022 Uiso 1 1 calc R
C20 C 0.41523(16) 0.04633(14) -0.33046(13) 0.0163(3) Uani 1 1 d .
H20A H 0.4097 -0.0256 -0.3745 0.020 Uiso 1 1 calc R
H20B H 0.5279 0.0447 -0.3390 0.020 Uiso 1 1 calc R
C21 C 0.33956(16) 0.18476(14) -0.39973(13) 0.0151(3) Uani 1 1 d .
C22 C 0.20090(16) 0.27128(14) -0.31928(13) 0.0144(3) Uani 1 1 d .
H22A H 0.1342 0.3328 -0.3793 0.017 Uiso 1 1 calc R
H22B H 0.1357 0.2107 -0.2506 0.017 Uiso 1 1 calc R
O1 O -0.07860(11) -0.06302(10) 0.39713(10) 0.0178(2) Uani 1 1 d .
O2 O 0.24287(11) -0.13229(9) 0.34913(9) 0.0161(2) Uani 1 1 d .
O3 O 0.33894(12) 0.01735(10) -0.19292(9) 0.0201(2) Uani 1 1 d .
O4 O 0.39480(12) 0.22571(10) -0.51703(10) 0.0222(2) Uani 1 1 d .
S1 S 0.07645(4) 0.25214(3) -0.00139(3) 0.01307(10) Uani 1 1 d .

loop_
_atom_site_aniso_label
_atom_site_aniso_U_11
_atom_site_aniso_U_22
_atom_site_aniso_U_33
_atom_site_aniso_U_23
_atom_site_aniso_U_13
_atom_site_aniso_U_12
C1 0.0104(6) 0.0103(6) 0.0153(6) -0.0013(5) -0.0024(5) -0.0015(5)
C2 0.0126(6) 0.0118(6) 0.0149(6) -0.0026(5) -0.0039(5) 0.0001(5)
C3 0.0153(7) 0.0163(6) 0.0141(6) -0.0017(5) -0.0011(5) -0.0026(5)
C4 0.0148(7) 0.0140(6) 0.0199(7) -0.0011(5) -0.0010(5) -0.0050(5)
C5 0.0140(6) 0.0118(6) 0.0196(7) -0.0035(5) -0.0042(5) -0.0031(5)
C6 0.0110(6) 0.0104(6) 0.0159(7) -0.0024(5) -0.0039(5) 0.0003(5)
C7 0.0125(6) 0.0101(6) 0.0161(7) -0.0018(5) -0.0041(5) 0.0005(5)
C8 0.0154(7) 0.0122(6) 0.0190(7) -0.0031(5) -0.0053(5) -0.0024(5)
C9 0.0222(7) 0.0147(6) 0.0163(7) -0.0051(5) -0.0073(6) -0.0015(5)
C10 0.0183(7) 0.0149(6) 0.0132(6) -0.0028(5) -0.0024(5) 0.0003(5)
C11 0.0124(6) 0.0109(6) 0.0154(6) -0.0019(5) -0.0025(5) 0.0007(5)
C12 0.0129(6) 0.0110(6) 0.0150(6) -0.0032(5) -0.0042(5) -0.0003(5)
C13 0.0136(6) 0.0163(7) 0.0140(6) -0.0021(5) -0.0015(5) -0.0032(5)
C14 0.0164(7) 0.0154(6) 0.0098(6) -0.0039(5) -0.0027(5) -0.0047(5)
C15 0.0143(7) 0.0128(6) 0.0163(6) -0.0026(5) -0.0020(5) -0.0032(5)
C16 0.0189(7) 0.0126(6) 0.0182(7) -0.0035(5) -0.0049(6) -0.0024(5)
C17 0.0152(7) 0.0132(6) 0.0205(7) -0.0043(5) -0.0037(5) -0.0010(5)
C18 0.0166(7) 0.0145(6) 0.0210(7) -0.0028(5) -0.0038(6) -0.0037(5)
C19 0.0196(7) 0.0147(7) 0.0187(7) -0.0021(5) -0.0043(6) -0.0014(5)
C20 0.0153(7) 0.0177(7) 0.0145(6) -0.0042(5) -0.0005(5) -0.0031(5)
C21 0.0162(7) 0.0162(6) 0.0151(7) -0.0049(5) -0.0031(5) -0.0061(5)
C22 0.0141(6) 0.0154(6) 0.0137(6) -0.0027(5) -0.0037(5) -0.0024(5)
O1 0.0188(5) 0.0165(5) 0.0191(5) -0.0029(4) -0.0027(4) -0.0079(4)
O2 0.0183(5) 0.0129(5) 0.0165(5) -0.0027(4) -0.0055(4) -0.0007(4)
O3 0.0236(5) 0.0177(5) 0.0133(5) -0.0013(4) -0.0015(4) 0.0009(4)
O4 0.0276(6) 0.0204(5) 0.0146(5) -0.0029(4) 0.0014(4) -0.0055(4)
S1 0.01423(17) 0.01338(17) 0.01232(17) -0.00274(12) -0.00140(12) -0.00565(12)

loop_
_atom_type_symbol
_atom_type_description
_atom_type_scat_dispersion_real
_atom_type_scat_dispersion_imag
_atom_type_scat_source
C C 0.0181 0.0091 'International Tables Vol C Tables 4.2.6.8 and 6.1.1.4'
H H 0.0000 0.0000 'International Tables Vol C Tables 4.2.6.8 and 6.1.1.4'
O O 0.0492 0.0322 'International Tables Vol C Tables 4.2.6.8 and 6.1.1.4'
S S 0.3331 0.5567 'International Tables Vol C Tables 4.2.6.8 and 6.1.1.4'

loop_
_geom_angle_atom_site_label_1
_geom_angle_atom_site_label_2
_geom_angle_atom_site_label_3
_geom_angle
C2 C1 C6 122.13(12)
C2 C1 S1 125.57(10)
C6 C1 S1 112.29(10)
C1 C2 C22 121.71(12)
C3 C2 C1 117.03(12)
C3 C2 C22 121.23(12)
C2 C3 H3 119.1
C2 C3 C4 121.89(13)
C4 C3 H3 119.1
C3 C4 H4 119.8
C5 C4 C3 120.34(12)
C5 C4 H4 119.8
C4 C5 H5 120.3
C4 C5 C6 119.37(12)
C6 C5 H5 120.3
C1 C6 C7 112.06(11)
C5 C6 C1 119.23(12)
C5 C6 C7 128.70(12)
C8 C7 C6 128.89(12)
C8 C7 C12 119.20(12)
C12 C7 C6 111.91(12)
C7 C8 H8 120.4
C9 C8 C7 119.30(12)
C9 C8 H8 120.4
C8 C9 H9 119.6
C8 C9 C10 120.78(13)
C10 C9 H9 119.6
C9 C10 H10 119.3
C11 C10 C9 121.48(13)
C11 C10 H10 119.3
C10 C11 C12 117.19(12)
C10 C11 C13 121.10(12)
C12 C11 C13 121.61(12)
C7 C12 S1 112.44(10)
C11 C12 C7 122.05(12)
C11 C12 S1 125.48(10)
C11 C13 H13A 108.5
C11 C13 H13B 108.5
C11 C13 C14 115.14(11)
H13A C13 H13B 107.5
C14 C13 H13A 108.5
C14 C13 H13B 108.5
C15 C14 C13 117.25(11)
O1 C14 C13 120.91(12)
O1 C14 C15 121.84(12)
C14 C15 H15A 108.9
C14 C15 H15B 108.9
H15A C15 H15B 107.7
O2 C15 C14 113.42(11)
O2 C15 H15A 108.9
O2 C15 H15B 108.9
H16A C16 H16B 107.8
C17 C16 H16A 109.1
C17 C16 H16B 109.1
O2 C16 H16A 109.1
O2 C16 H16B 109.1
O2 C16 C17 112.49(11)
C16 C17 H17 118.5
C18 C17 C16 123.08(13)
C18 C17 H17 118.5
C17 C18 H18 117.5
C17 C18 C19 125.01(13)
C19 C18 H18 117.5
C18 C19 H19A 110.1
C18 C19 H19B 110.1
H19A C19 H19B 108.4
O3 C19 C18 107.87(11)
O3 C19 H19A 110.1
O3 C19 H19B 110.1
H20A C20 H20B 108.0
C21 C20 H20A 109.4
C21 C20 H20B 109.4
O3 C20 H20A 109.4
O3 C20 H20B 109.4
O3 C20 C21 111.29(11)
C20 C21 C22 119.14(11)
O4 C21 C20 119.00(12)
O4 C21 C22 121.81(12)
C2 C22 C21 110.87(11)
C2 C22 H22A 109.5
C2 C22 H22B 109.5
C21 C22 H22A 109.5
C21 C22 H22B 109.5
H22A C22 H22B 108.1
C15 O2 C16 113.43(10)
C20 O3 C19 111.50(10)
C12 S1 C1 91.28(6)

loop_
_geom_bond_atom_site_label_1
_geom_bond_atom_site_label_2
_geom_bond_distance
C1 C2 1.3973(18)
C1 C6 1.4058(18)
C1 S1 1.7536(13)
C2 C3 1.3904(19)
C2 C22 1.5149(18)
C3 H3 0.9500
C3 C4 1.3987(19)
C4 H4 0.9500
C4 C5 1.3844(19)
C5 H5 0.9500
C5 C6 1.3994(18)
C6 C7 1.4524(18)
C7 C8 1.3957(19)
C7 C12 1.4065(18)
C8 H8 0.9500
C8 C9 1.3833(19)
C9 H9 0.9500
C9 C10 1.398(2)
C10 H10 0.9500
C10 C11 1.3886(19)
C11 C12 1.4005(19)
C11 C13 1.5084(18)
C12 S1 1.7506(13)
C13 H13A 0.9900
C13 H13B 0.9900
C13 C14 1.5251(18)
C14 C15 1.5159(18)
C14 O1 1.2106(16)
C15 H15A 0.9900
C15 H15B 0.9900
C15 O2 1.4129(16)
C16 H16A 0.9900
C16 H16B 0.9900
C16 C17 1.4999(19)
C16 O2 1.4366(16)
C17 H17 0.9500
C17 C18 1.324(2)
C18 H18 0.9500
C18 C19 1.4928(19)
C19 H19A 0.9900
C19 H19B 0.9900
C19 O3 1.4278(16)
C20 H20A 0.9900
C20 H20B 0.9900
C20 C21 1.5095(19)
C20 O3 1.4190(16)
C21 C22 1.5172(18)
C21 O4 1.2115(17)
C22 H22A 0.9900
C22 H22B 0.9900

loop_
_geom_torsion_atom_site_label_1
_geom_torsion_atom_site_label_2
_geom_torsion_atom_site_label_3
_geom_torsion_atom_site_label_4
_geom_torsion
C1 C2 C3 C4 0.17(19)
C1 C2 C22 C21 -126.73(13)
C1 C6 C7 C8 179.01(13)
C1 C6 C7 C12 -0.69(16)
C2 C1 C6 C5 -0.51(19)
C2 C1 C6 C7 178.99(12)
C2 C1 S1 C12 -178.36(12)
C2 C3 C4 C5 -0.1(2)
C3 C2 C22 C21 55.32(16)
C3 C4 C5 C6 -0.3(2)
C4 C5 C6 C1 0.59(19)
C4 C5 C6 C7 -178.81(13)
C5 C6 C7 C8 -1.6(2)
C5 C6 C7 C12 178.75(13)
C6 C1 C2 C3 0.13(19)
C6 C1 C2 C22 -177.91(12)
C6 C1 S1 C12 0.87(10)
C6 C7 C8 C9 -179.49(13)
C6 C7 C12 C11 179.53(12)
C6 C7 C12 S1 1.35(14)
C7 C8 C9 C10 -0.3(2)
C7 C12 S1 C1 -1.27(10)
C8 C7 C12 C11 -0.21(19)
C8 C7 C12 S1 -178.38(10)
C8 C9 C10 C11 0.4(2)
C9 C10 C11 C12 -0.39(19)
C9 C10 C11 C13 176.12(12)
C10 C11 C12 C7 0.30(19)
C10 C11 C12 S1 178.23(10)
C10 C11 C13 C14 -90.30(15)
C11 C12 S1 C1 -179.38(12)
C11 C13 C14 C15 -10.23(17)
C11 C13 C14 O1 169.44(12)
C12 C7 C8 C9 0.19(19)
C12 C11 C13 C14 86.06(15)
C13 C11 C12 C7 -176.20(12)
C13 C11 C12 S1 1.74(18)
C13 C14 C15 O2 177.42(11)
C14 C15 O2 C16 81.28(13)
C16 C17 C18 C19 -178.11(12)
C17 C16 O2 C15 65.56(14)
C17 C18 C19 O3 -130.70(14)
C18 C19 O3 C20 -169.59(11)
C20 C21 C22 C2 85.77(14)
C21 C20 O3 C19 -175.57(11)
C22 C2 C3 C4 178.21(12)
O1 C14 C15 O2 -2.24(18)
O2 C16 C17 C18 -121.69(14)
O3 C20 C21 C22 0.44(17)
O3 C20 C21 O4 177.88(12)
O4 C21 C22 C2 -91.59(15)
S1 C1 C2 C3 179.28(10)
S1 C1 C2 C22 1.24(18)
S1 C1 C6 C5 -179.77(10)
S1 C1 C6 C7 -0.27(14)
